data_4339414
loop_
_publ_author_name
'Mandal, Swadhin K.'
'Gurubasavaraj, Prabhuodeyara M.'
'Roesky, Herbert W.'
'Schwab, Gerald'
'Stalke, Dietmar'
'Oswald, Rainer B.'
'Dolle, Volker'

_publ_contact_author 'Prof. Dr. Herbert Roesky'
_publ_section_title
;
 Oxygen-bridged hybrid metallocene-nonmetallocene polymetallic catalysts
 of group 4 metals for bimodal activity in olefin polymerization:
 synthesis, characterization, and theoretical investigation.
;
_journal_issue 24
_journal_name_full 'Inorganic chemistry'
_journal_page_first 10158
_journal_page_last 10167
_journal_paper_doi 10.1021/ic7011765
_journal_volume 46
_journal_year 2007
_chemical_formula_sum 'C46 H78 Hf N2 O2 Zr2'
_chemical_formula_weight 1052.03
_chemical_name_systematic
; 
 ? 
;
_space_group_IT_number 14
_symmetry_cell_setting monoclinic
_symmetry_space_group_name_Hall '-P 2yn'
_symmetry_space_group_name_H-M 'P 1 21/n 1'
_atom_sites_solution_hydrogens geom
_atom_sites_solution_primary direct
_atom_sites_solution_secondary difmap
_audit_creation_method SHELXL-97
_cell_angle_alpha 90.00
_cell_angle_beta 111.0510(10)
_cell_angle_gamma 90.00
_cell_formula_units_Z 4
_cell_length_a 14.8318(8)
_cell_length_b 18.7743(10)
_cell_length_c 17.7562(9)
_cell_measurement_reflns_used 39701
_cell_measurement_temperature 100(2)
_cell_measurement_theta_max 27.83
_cell_measurement_theta_min 2.46
_cell_volume 4614.4(4)
_computing_cell_refinement 'SAINT V7.23A'
_computing_data_collection 'APEX2 v2.0-2'
_computing_data_reduction 'SAINT V7.23A'
_computing_molecular_graphics 'XP in SHELXTL ver. 6.12'
_computing_publication_material 'XP in SHELXTL ver. 6.12'
_computing_structure_refinement 'SHELXL in SHELXTL ver. 6.12'
_computing_structure_solution 'SHELXS in SHELXTL ver. 6.12'
_diffrn_ambient_temperature 100(2)
_diffrn_measured_fraction_theta_full 0.997
_diffrn_measured_fraction_theta_max 0.997
_diffrn_measurement_device_type 'Bruker Smart Apex II with D8-Goniometer'
_diffrn_measurement_method 'omega scans'
_diffrn_radiation_monochromator graphite
_diffrn_radiation_source 'fine-focus sealed tube'
_diffrn_radiation_type MoK\a
_diffrn_radiation_wavelength 0.71073
_diffrn_reflns_av_R_equivalents 0.0216
_diffrn_reflns_av_sigmaI/netI 0.0122
_diffrn_reflns_limit_h_max 17
_diffrn_reflns_limit_h_min -18
_diffrn_reflns_limit_k_max 23
_diffrn_reflns_limit_k_min 0
_diffrn_reflns_limit_l_max 22
_diffrn_reflns_limit_l_min 0
_diffrn_reflns_number 76389
_diffrn_reflns_theta_full 26.37
_diffrn_reflns_theta_max 26.37
_diffrn_reflns_theta_min 1.54
_exptl_absorpt_coefficient_mu 2.724
_exptl_absorpt_correction_T_max 0.99
_exptl_absorpt_correction_T_min 0.68
_exptl_absorpt_correction_type empirical
_exptl_absorpt_process_details SADABS-2004/1
_exptl_crystal_colour colorless
_exptl_crystal_density_diffrn 1.514
_exptl_crystal_density_method 'not measured'
_exptl_crystal_description block
_exptl_crystal_F_000 2144
_exptl_crystal_size_max 0.4
_exptl_crystal_size_mid 0.2
_exptl_crystal_size_min 0.15
_refine_diff_density_max 0.821
_refine_diff_density_min -0.705
_refine_diff_density_rms 0.090
_refine_ls_extinction_method none
_refine_ls_goodness_of_fit_ref 1.037
_refine_ls_hydrogen_treatment mixed
_refine_ls_matrix_type full
_refine_ls_number_parameters 478
_refine_ls_number_reflns 9408
_refine_ls_number_restraints 0
_refine_ls_restrained_S_all 1.037
_refine_ls_R_factor_all 0.0234
_refine_ls_R_factor_gt 0.0220
_refine_ls_shift/su_max 0.001
_refine_ls_shift/su_mean 0.000
_refine_ls_structure_factor_coef Fsqd
_refine_ls_weighting_details 'calc w=1/[\s^2^(Fo^2^)+(0.0312P)^2^+10.4730P] where P=(Fo^2^+2Fc^2^)/3'
_refine_ls_weighting_scheme calc
_refine_ls_wR_factor_gt 0.0606
_refine_ls_wR_factor_ref 0.0613
_reflns_number_gt 8882
_reflns_number_total 9408
_reflns_threshold_expression >2sigma(I)
_cod_data_source_file ic7011765-file001.cif
_cod_data_source_block 9
_cod_original_sg_symbol_H-M P2(1)/n
_cod_database_code 4339414

loop_
_symmetry_equiv_pos_as_xyz
'x, y, z'
'-x+1/2, y+1/2, -z+1/2'
'-x, -y, -z'
'x-1/2, -y-1/2, z-1/2'

loop_
_atom_site_label
_atom_site_type_symbol
_atom_site_fract_x
_atom_site_fract_y
_atom_site_fract_z
_atom_site_U_iso_or_equiv
_atom_site_adp_type
_atom_site_occupancy
_atom_site_symmetry_multiplicity
_atom_site_calc_flag
_atom_site_refinement_flags
C1 C -0.1268(2) 0.38088(14) 0.25033(17) 0.0174(5) Uani 1 1 d .
C2 C -0.0459(2) 0.34453(14) 0.24389(16) 0.0169(5) Uani 1 1 d .
C3 C 0.0306(2) 0.34720(14) 0.31969(16) 0.0167(5) Uani 1 1 d .
C4 C -0.0032(2) 0.38476(14) 0.37391(17) 0.0177(6) Uani 1 1 d .
C5 C -0.1000(2) 0.40581(14) 0.33153(16) 0.0168(5) Uani 1 1 d .
C6 C -0.2143(2) 0.40167(16) 0.17844(18) 0.0236(6) Uani 1 1 d .
H6A H -0.2030 0.4481 0.1582 0.035 Uiso 1 1 calc R
H6B H -0.2708 0.4046 0.1945 0.035 Uiso 1 1 calc R
H6C H -0.2258 0.3658 0.1359 0.035 Uiso 1 1 calc R
C7 C -0.0425(2) 0.31141(16) 0.16767(17) 0.0226(6) Uani 1 1 d .
H7A H -0.0203 0.3469 0.1377 0.034 Uiso 1 1 calc R
H7B H -0.1072 0.2949 0.1342 0.034 Uiso 1 1 calc R
H7C H 0.0022 0.2709 0.1815 0.034 Uiso 1 1 calc R
C8 C 0.1309(2) 0.31947(15) 0.33808(18) 0.0215(6) Uani 1 1 d .
H8A H 0.1713 0.3570 0.3283 0.032 Uiso 1 1 calc R
H8B H 0.1290 0.2786 0.3032 0.032 Uiso 1 1 calc R
H8C H 0.1581 0.3046 0.3947 0.032 Uiso 1 1 calc R
C9 C 0.0555(2) 0.40884(16) 0.45806(17) 0.0222(6) Uani 1 1 d .
H9A H 0.0852 0.4550 0.4558 0.033 Uiso 1 1 calc R
H9B H 0.1061 0.3737 0.4837 0.033 Uiso 1 1 calc R
H9C H 0.0134 0.4135 0.4896 0.033 Uiso 1 1 calc R
C10 C -0.1535(2) 0.45720(15) 0.36523(18) 0.0225(6) Uani 1 1 d .
H10A H -0.1390 0.5061 0.3539 0.034 Uiso 1 1 calc R
H10B H -0.1333 0.4504 0.4237 0.034 Uiso 1 1 calc R
H10C H -0.2231 0.4486 0.3400 0.034 Uiso 1 1 calc R
C11 C -0.28281(19) 0.28124(15) 0.31128(18) 0.0188(6) Uani 1 1 d .
C12 C -0.2386(2) 0.26173(16) 0.39290(17) 0.0200(6) Uani 1 1 d .
C13 C -0.20486(19) 0.19069(15) 0.39630(17) 0.0189(6) Uani 1 1 d .
C14 C -0.22561(19) 0.16696(14) 0.31652(17) 0.0177(5) Uani 1 1 d .
C15 C -0.27215(19) 0.22310(15) 0.26315(16) 0.0171(5) Uani 1 1 d .
C16 C -0.3485(2) 0.34380(17) 0.2807(2) 0.0287(7) Uani 1 1 d .
H16A H -0.4137 0.3314 0.2781 0.043 Uiso 1 1 calc R
H16B H -0.3503 0.3566 0.2266 0.043 Uiso 1 1 calc R
H16C H -0.3244 0.3843 0.3172 0.043 Uiso 1 1 calc R
C17 C -0.2413(3) 0.30412(19) 0.4639(2) 0.0327(7) Uani 1 1 d .
H17A H -0.3007 0.2931 0.4738 0.049 Uiso 1 1 calc R
H17B H -0.2397 0.3551 0.4525 0.049 Uiso 1 1 calc R
H17C H -0.1851 0.2918 0.5118 0.049 Uiso 1 1 calc R
C18 C -0.1691(2) 0.14644(19) 0.47143(19) 0.0302(7) Uani 1 1 d .
H18A H -0.2240 0.1231 0.4797 0.045 Uiso 1 1 calc R
H18B H -0.1357 0.1770 0.5178 0.045 Uiso 1 1 calc R
H18C H -0.1243 0.1102 0.4660 0.045 Uiso 1 1 calc R
C19 C -0.2113(2) 0.09272(16) 0.2918(2) 0.0253(6) Uani 1 1 d .
H19A H -0.2677 0.0636 0.2879 0.038 Uiso 1 1 calc R
H19B H -0.1533 0.0721 0.3322 0.038 Uiso 1 1 calc R
H19C H -0.2037 0.0940 0.2393 0.038 Uiso 1 1 calc R
C20 C -0.3148(2) 0.21728(18) 0.17236(17) 0.0263(6) Uani 1 1 d .
H20A H -0.3812 0.1995 0.1559 0.039 Uiso 1 1 calc R
H20B H -0.2760 0.1843 0.1538 0.039 Uiso 1 1 calc R
H20C H -0.3150 0.2643 0.1484 0.039 Uiso 1 1 calc R
C21 C -0.0004(2) 0.25113(15) 0.46799(16) 0.0197(6) Uani 1 1 d .
H21A H 0.0073 0.2001 0.4801 0.030 Uiso 1 1 calc R
H21B H -0.0284 0.2742 0.5040 0.030 Uiso 1 1 calc R
H21C H 0.0629 0.2722 0.4761 0.030 Uiso 1 1 calc R
C22 C 0.3920(2) 0.17397(17) 0.40055(17) 0.0235(6) Uani 1 1 d .
C23 C 0.4550(2) 0.12392(18) 0.38363(18) 0.0248(6) Uani 1 1 d .
C24 C 0.4218(2) 0.05481(17) 0.39097(17) 0.0227(6) Uani 1 1 d .
C25 C 0.3414(2) 0.06138(16) 0.41653(16) 0.0194(6) Uani 1 1 d .
C26 C 0.3244(2) 0.13461(16) 0.42345(16) 0.0201(6) Uani 1 1 d .
C27 C 0.4039(3) 0.25364(18) 0.4088(2) 0.0357(8) Uani 1 1 d .
H27A H 0.4483 0.2654 0.4633 0.054 Uiso 1 1 calc R
H27B H 0.3410 0.2758 0.3994 0.054 Uiso 1 1 calc R
H27C H 0.4302 0.2715 0.3690 0.054 Uiso 1 1 calc R
C28 C 0.5528(2) 0.1404(2) 0.3802(2) 0.0382(8) Uani 1 1 d .
H28A H 0.6012 0.1406 0.4350 0.057 Uiso 1 1 calc R
H28B H 0.5512 0.1874 0.3555 0.057 Uiso 1 1 calc R
H28C H 0.5697 0.1042 0.3479 0.057 Uiso 1 1 calc R
C29 C 0.4701(2) -0.01414(19) 0.3840(2) 0.0312(7) Uani 1 1 d .
H29A H 0.5198 -0.0259 0.4362 0.047 Uiso 1 1 calc R
H29B H 0.5001 -0.0091 0.3432 0.047 Uiso 1 1 calc R
H29C H 0.4219 -0.0523 0.3679 0.047 Uiso 1 1 calc R
C30 C 0.2906(2) 0.00193(17) 0.44129(18) 0.0249(6) Uani 1 1 d .
H30A H 0.3241 -0.0085 0.4987 0.037 Uiso 1 1 calc R
H30B H 0.2906 -0.0407 0.4094 0.037 Uiso 1 1 calc R
H30C H 0.2239 0.0161 0.4320 0.037 Uiso 1 1 calc R
C31 C 0.2522(2) 0.16515(17) 0.45552(17) 0.0253(6) Uani 1 1 d .
H31A H 0.2815 0.1694 0.5144 0.038 Uiso 1 1 calc R
H31B H 0.1958 0.1337 0.4414 0.038 Uiso 1 1 calc R
H31C H 0.2320 0.2123 0.4319 0.038 Uiso 1 1 calc R
C32 C 0.2640(2) 0.20732(15) 0.16405(17) 0.0208(6) Uani 1 1 d .
C33 C 0.2095(2) 0.14831(16) 0.12257(16) 0.0204(6) Uani 1 1 d .
C34 C 0.2744(2) 0.09255(16) 0.12429(16) 0.0195(6) Uani 1 1 d .
C35 C 0.3695(2) 0.11768(15) 0.16650(17) 0.0193(6) Uani 1 1 d .
C36 C 0.3630(2) 0.18912(15) 0.18943(17) 0.0199(6) Uani 1 1 d .
C37 C 0.2254(3) 0.28065(17) 0.1695(2) 0.0328(8) Uani 1 1 d .
H37A H 0.2233 0.3087 0.1224 0.049 Uiso 1 1 calc R
H37B H 0.2678 0.3042 0.2188 0.049 Uiso 1 1 calc R
H37C H 0.1602 0.2767 0.1709 0.049 Uiso 1 1 calc R
C38 C 0.1025(2) 0.1480(2) 0.07780(19) 0.0323(8) Uani 1 1 d .
H38A H 0.0887 0.1636 0.0221 0.048 Uiso 1 1 calc R
H38B H 0.0715 0.1806 0.1042 0.048 Uiso 1 1 calc R
H38C H 0.0774 0.0998 0.0778 0.048 Uiso 1 1 calc R
C39 C 0.2501(3) 0.02502(18) 0.07651(19) 0.0306(7) Uani 1 1 d .
H39A H 0.2516 0.0334 0.0225 0.046 Uiso 1 1 calc R
H39B H 0.1853 0.0092 0.0719 0.046 Uiso 1 1 calc R
H39C H 0.2974 -0.0118 0.1038 0.046 Uiso 1 1 calc R
C40 C 0.4597(2) 0.07734(18) 0.1725(2) 0.0292(7) Uani 1 1 d .
H40A H 0.4774 0.0885 0.1256 0.044 Uiso 1 1 calc R
H40B H 0.4479 0.0261 0.1736 0.044 Uiso 1 1 calc R
H40C H 0.5126 0.0912 0.2220 0.044 Uiso 1 1 calc R
C41 C 0.4437(2) 0.24266(17) 0.2169(2) 0.0285(7) Uani 1 1 d .
H41A H 0.4552 0.2620 0.1699 0.043 Uiso 1 1 calc R
H41B H 0.5026 0.2194 0.2528 0.043 Uiso 1 1 calc R
H41C H 0.4260 0.2814 0.2459 0.043 Uiso 1 1 calc R
C42 C 0.2476(2) -0.00686(15) 0.24487(18) 0.0242(6) Uani 1 1 d .
H42A H 0.2187 -0.0253 0.2827 0.036 Uiso 1 1 calc R
H42B H 0.3066 -0.0336 0.2512 0.036 Uiso 1 1 calc R
H42C H 0.2016 -0.0122 0.1895 0.036 Uiso 1 1 calc R
C43 C -0.1403(2) 0.10461(17) 0.09917(19) 0.0281(7) Uani 1 1 d .
H43A H -0.1665 0.0739 0.0516 0.042 Uiso 1 1 calc R
H43B H -0.1214 0.1505 0.0832 0.042 Uiso 1 1 calc R
H43C H -0.1897 0.1123 0.1231 0.042 Uiso 1 1 calc R
C44 C -0.0345(3) 0.00436(18) 0.1258(2) 0.0326(7) Uani 1 1 d .
H44A H -0.0835 -0.0045 0.0724 0.049 Uiso 1 1 calc R
H44B H -0.0346 -0.0350 0.1621 0.049 Uiso 1 1 calc R
H44C H 0.0293 0.0078 0.1213 0.049 Uiso 1 1 calc R
C45 C 0.0266(3) -0.04241(19) 0.3403(2) 0.0444(10) Uani 1 1 d .
H45A H 0.0370 -0.0658 0.3922 0.067 Uiso 1 1 calc R
H45B H 0.0735 -0.0605 0.3178 0.067 Uiso 1 1 calc R
H45C H -0.0390 -0.0526 0.3029 0.067 Uiso 1 1 calc R
C46 C 0.0483(2) 0.0523(2) 0.4343(2) 0.0337(8) Uani 1 1 d .
H46A H 0.0534 0.0087 0.4659 0.051 Uiso 1 1 calc R
H46B H -0.0085 0.0795 0.4334 0.051 Uiso 1 1 calc R
H46C H 0.1065 0.0812 0.4589 0.051 Uiso 1 1 calc R
Hf1 Hf 0.025915(7) 0.110808(5) 0.267971(6) 0.01241(4) Uani 1 1 d .
N1 N 0.03872(18) 0.03387(13) 0.35246(15) 0.0228(5) Uani 1 1 d .
N2 N -0.05643(17) 0.07068(13) 0.15795(14) 0.0201(5) Uani 1 1 d .
O1 O -0.03994(13) 0.19136(10) 0.29160(11) 0.0152(4) Uani 1 1 d .
O2 O 0.15476(13) 0.13734(10) 0.26944(11) 0.0158(4) Uani 1 1 d .
Zr1 Zr -0.100663(17) 0.267230(13) 0.336625(14) 0.01189(6) Uani 1 1 d .
Zr2 Zr 0.284706(18) 0.111761(13) 0.271233(15) 0.01293(6) Uani 1 1 d .

loop_
_atom_site_aniso_label
_atom_site_aniso_U_11
_atom_site_aniso_U_22
_atom_site_aniso_U_33
_atom_site_aniso_U_23
_atom_site_aniso_U_13
_atom_site_aniso_U_12
C1 0.0218(14) 0.0142(13) 0.0168(13) 0.0014(10) 0.0075(11) -0.0022(10)
C2 0.0229(14) 0.0141(12) 0.0175(13) 0.0010(10) 0.0117(11) -0.0028(10)
C3 0.0203(14) 0.0130(12) 0.0196(13) -0.0005(10) 0.0107(11) -0.0047(10)
C4 0.0208(14) 0.0146(13) 0.0180(14) -0.0014(10) 0.0075(11) -0.0044(10)
C5 0.0211(14) 0.0124(12) 0.0185(13) -0.0004(10) 0.0090(11) -0.0022(10)
C6 0.0284(16) 0.0216(14) 0.0192(14) 0.0045(11) 0.0066(12) 0.0026(12)
C7 0.0325(16) 0.0212(14) 0.0177(14) -0.0017(11) 0.0135(12) -0.0031(12)
C8 0.0206(14) 0.0191(14) 0.0274(15) 0.0003(11) 0.0119(12) -0.0017(11)
C9 0.0269(15) 0.0187(13) 0.0197(14) -0.0037(11) 0.0067(12) -0.0060(12)
C10 0.0271(15) 0.0167(13) 0.0254(15) -0.0051(11) 0.0115(12) -0.0005(11)
C11 0.0134(13) 0.0181(13) 0.0267(15) -0.0011(11) 0.0093(11) 0.0002(10)
C12 0.0181(13) 0.0246(14) 0.0219(14) -0.0038(11) 0.0126(11) -0.0040(11)
C13 0.0138(13) 0.0241(14) 0.0212(14) 0.0041(11) 0.0091(11) -0.0029(11)
C14 0.0133(12) 0.0166(13) 0.0253(14) -0.0018(11) 0.0093(11) -0.0027(10)
C15 0.0117(12) 0.0220(14) 0.0168(13) -0.0012(10) 0.0043(10) -0.0027(10)
C16 0.0184(14) 0.0216(15) 0.0461(19) 0.0026(13) 0.0118(14) 0.0040(12)
C17 0.0369(18) 0.0381(19) 0.0307(17) -0.0125(14) 0.0214(15) -0.0043(15)
C18 0.0282(16) 0.0376(18) 0.0270(16) 0.0115(14) 0.0125(13) -0.0029(14)
C19 0.0223(15) 0.0151(13) 0.0402(18) -0.0058(13) 0.0133(14) -0.0047(11)
C20 0.0214(15) 0.0348(17) 0.0182(14) -0.0020(12) 0.0018(12) -0.0029(13)
C21 0.0207(14) 0.0215(14) 0.0155(13) 0.0006(10) 0.0048(11) -0.0045(11)
C22 0.0205(14) 0.0293(16) 0.0150(13) -0.0020(11) -0.0006(11) -0.0045(12)
C23 0.0141(14) 0.0363(17) 0.0194(14) 0.0015(12) 0.0002(11) -0.0014(12)
C24 0.0172(14) 0.0317(16) 0.0162(13) 0.0047(12) 0.0022(11) 0.0059(12)
C25 0.0157(13) 0.0258(15) 0.0135(12) 0.0036(11) 0.0013(10) 0.0033(11)
C26 0.0181(14) 0.0277(15) 0.0106(12) -0.0009(11) 0.0003(11) 0.0007(11)
C27 0.043(2) 0.0302(18) 0.0292(17) -0.0077(14) 0.0077(15) -0.0129(15)
C28 0.0162(15) 0.060(2) 0.0332(18) 0.0118(17) 0.0020(14) -0.0049(15)
C29 0.0251(16) 0.0389(19) 0.0286(16) 0.0073(14) 0.0086(13) 0.0151(14)
C30 0.0253(15) 0.0293(16) 0.0196(14) 0.0062(12) 0.0074(12) 0.0018(12)
C31 0.0303(16) 0.0286(16) 0.0170(14) -0.0020(12) 0.0083(12) 0.0046(13)
C32 0.0258(15) 0.0211(14) 0.0207(14) 0.0071(11) 0.0147(12) 0.0042(12)
C33 0.0185(14) 0.0306(16) 0.0136(12) 0.0061(11) 0.0076(11) 0.0005(11)
C34 0.0223(14) 0.0239(14) 0.0143(13) -0.0008(11) 0.0091(11) -0.0044(11)
C35 0.0194(14) 0.0238(14) 0.0178(13) -0.0006(11) 0.0106(11) 0.0011(11)
C36 0.0215(14) 0.0217(14) 0.0200(13) -0.0004(11) 0.0118(12) -0.0032(11)
C37 0.044(2) 0.0263(16) 0.0368(18) 0.0115(14) 0.0258(16) 0.0139(15)
C38 0.0187(15) 0.056(2) 0.0203(15) 0.0092(15) 0.0052(12) 0.0011(14)
C39 0.0423(19) 0.0317(17) 0.0216(15) -0.0097(13) 0.0159(14) -0.0101(14)
C40 0.0234(16) 0.0346(18) 0.0343(17) -0.0020(14) 0.0160(14) 0.0063(13)
C41 0.0311(17) 0.0270(16) 0.0312(17) -0.0018(13) 0.0156(14) -0.0101(13)
C42 0.0349(17) 0.0186(14) 0.0184(14) 0.0010(11) 0.0088(12) 0.0004(12)
C43 0.0264(16) 0.0331(17) 0.0213(15) -0.0024(12) 0.0044(13) 0.0028(13)
C44 0.0349(18) 0.0260(16) 0.0331(17) -0.0103(14) 0.0076(15) 0.0001(14)
C45 0.047(2) 0.0247(17) 0.046(2) 0.0131(15) -0.0025(18) -0.0130(16)
C46 0.0314(17) 0.046(2) 0.0310(17) 0.0191(15) 0.0197(15) 0.0134(15)
Hf1 0.01165(6) 0.01230(6) 0.01361(6) 0.00067(4) 0.00494(4) -0.00013(4)
N1 0.0194(12) 0.0211(12) 0.0268(13) 0.0095(10) 0.0069(10) -0.0001(10)
N2 0.0173(12) 0.0217(12) 0.0201(12) -0.0050(9) 0.0052(10) -0.0031(9)
O1 0.0147(9) 0.0159(9) 0.0157(9) 0.0003(7) 0.0064(7) 0.0006(7)
O2 0.0129(9) 0.0190(10) 0.0163(9) 0.0008(7) 0.0064(8) 0.0000(7)
Zr1 0.01248(12) 0.01268(12) 0.01074(11) -0.00041(9) 0.00447(9) -0.00051(9)
Zr2 0.01142(12) 0.01510(13) 0.01253(12) 0.00035(9) 0.00463(10) 0.00050(9)

loop_
_atom_type_symbol
_atom_type_description
_atom_type_scat_dispersion_real
_atom_type_scat_dispersion_imag
_atom_type_scat_source
C C 0.0033 0.0016 'International Tables Vol C Tables 4.2.6.8 and 6.1.1.4'
H H 0.0000 0.0000 'International Tables Vol C Tables 4.2.6.8 and 6.1.1.4'
N N 0.0061 0.0033 'International Tables Vol C Tables 4.2.6.8 and 6.1.1.4'
O O 0.0106 0.0060 'International Tables Vol C Tables 4.2.6.8 and 6.1.1.4'
Zr Zr -2.9673 0.5597 'International Tables Vol C Tables 4.2.6.8 and 6.1.1.4'
Hf Hf -0.5830 6.1852 'International Tables Vol C Tables 4.2.6.8 and 6.1.1.4'

loop_
_geom_angle_atom_site_label_1
_geom_angle_atom_site_label_2
_geom_angle_atom_site_label_3
_geom_angle
C2 C1 C5 107.5(2)
C2 C1 C6 123.4(3)
C5 C1 C6 127.7(3)
C2 C1 Zr1 72.45(15)
C5 C1 Zr1 75.12(15)
C6 C1 Zr1 128.22(19)
C3 C2 C1 108.6(2)
C3 C2 C7 126.5(3)
C1 C2 C7 124.9(3)
C3 C2 Zr1 74.78(15)
C1 C2 Zr1 75.29(15)
C7 C2 Zr1 117.96(18)
C2 C3 C4 107.7(2)
C2 C3 C8 126.1(2)
C4 C3 C8 126.1(3)
C2 C3 Zr1 72.96(15)
C4 C3 Zr1 75.12(15)
C8 C3 Zr1 120.56(18)
C5 C4 C3 108.4(2)
C5 C4 C9 124.0(3)
C3 C4 C9 127.0(3)
C5 C4 Zr1 74.69(15)
C3 C4 Zr1 72.82(15)
C9 C4 Zr1 125.53(18)
C4 C5 C1 107.8(2)
C4 C5 C10 123.1(3)
C1 C5 C10 128.0(3)
C4 C5 Zr1 73.65(15)
C1 C5 Zr1 72.83(15)
C10 C5 Zr1 128.20(19)
C12 C11 C15 107.8(2)
C12 C11 C16 125.4(3)
C15 C11 C16 125.4(3)
C12 C11 Zr1 73.93(16)
C15 C11 Zr1 72.16(15)
C16 C11 Zr1 130.17(19)
C11 C12 C13 108.4(2)
C11 C12 C17 125.7(3)
C13 C12 C17 125.2(3)
C11 C12 Zr1 74.46(15)
C13 C12 Zr1 74.79(15)
C17 C12 Zr1 124.5(2)
C14 C13 C12 107.9(2)
C14 C13 C18 126.8(3)
C12 C13 C18 124.5(3)
C14 C13 Zr1 73.26(15)
C12 C13 Zr1 73.43(15)
C18 C13 Zr1 126.72(19)
C13 C14 C15 108.3(2)
C13 C14 C19 125.8(3)
C15 C14 C19 125.5(3)
C13 C14 Zr1 75.12(15)
C15 C14 Zr1 72.72(15)
C19 C14 Zr1 123.38(18)
C14 C15 C11 107.4(2)
C14 C15 C20 125.2(3)
C11 C15 C20 126.9(3)
C14 C15 Zr1 75.09(15)
C11 C15 Zr1 75.51(15)
C20 C15 Zr1 121.99(19)
C26 C22 C23 107.5(3)
C26 C22 C27 124.0(3)
C23 C22 C27 127.6(3)
C26 C22 Zr2 75.13(16)
C23 C22 Zr2 75.77(17)
C27 C22 Zr2 123.6(2)
C24 C23 C22 108.0(3)
C24 C23 C28 124.5(3)
C22 C23 C28 125.7(3)
C24 C23 Zr2 73.51(16)
C22 C23 Zr2 72.08(16)
C28 C23 Zr2 132.1(2)
C23 C24 C25 108.0(3)
C23 C24 C29 126.3(3)
C25 C24 C29 125.3(3)
C23 C24 Zr2 74.99(17)
C25 C24 Zr2 74.06(16)
C29 C24 Zr2 123.0(2)
C26 C25 C24 108.0(3)
C26 C25 C30 125.1(3)
C24 C25 C30 126.6(3)
C26 C25 Zr2 74.13(15)
C24 C25 Zr2 73.97(16)
C30 C25 Zr2 123.15(19)
C25 C26 C22 108.4(3)
C25 C26 C31 125.5(3)
C22 C26 C31 125.9(3)
C25 C26 Zr2 74.23(15)
C22 C26 Zr2 72.89(16)
C31 C26 Zr2 122.38(19)
C33 C32 C36 108.1(3)
C33 C32 C37 126.2(3)
C36 C32 C37 125.1(3)
C33 C32 Zr2 74.37(16)
C36 C32 Zr2 76.08(16)
C37 C32 Zr2 122.76(19)
C32 C33 C34 108.2(2)
C32 C33 C38 125.3(3)
C34 C33 C38 126.3(3)
C32 C33 Zr2 73.57(16)
C34 C33 Zr2 74.84(16)
C38 C33 Zr2 122.14(19)
C33 C34 C35 107.7(3)
C33 C34 C39 126.3(3)
C35 C34 C39 124.9(3)
C33 C34 Zr2 73.25(15)
C35 C34 Zr2 74.52(16)
C39 C34 Zr2 127.3(2)
C36 C35 C34 108.0(3)
C36 C35 C40 127.3(3)
C34 C35 C40 124.0(3)
C36 C35 Zr2 74.57(16)
C34 C35 Zr2 73.66(16)
C40 C35 Zr2 125.1(2)
C32 C36 C35 107.9(3)
C32 C36 C41 123.8(3)
C35 C36 C41 126.8(3)
C32 C36 Zr2 72.09(15)
C35 C36 Zr2 73.84(16)
C41 C36 Zr2 130.9(2)
O1 Hf1 O2 111.39(8)
O1 Hf1 N2 108.81(9)
O2 Hf1 N2 110.55(9)
O1 Hf1 N1 108.42(9)
O2 Hf1 N1 109.64(9)
N2 Hf1 N1 107.94(10)
C45 N1 C46 110.3(3)
C45 N1 Hf1 128.0(2)
C46 N1 Hf1 121.1(2)
C43 N2 C44 110.4(2)
C43 N2 Hf1 126.14(19)
C44 N2 Hf1 123.4(2)
Hf1 O1 Zr1 169.38(10)
Hf1 O2 Zr2 151.25(11)
O1 Zr1 C21 95.28(9)
O1 Zr1 C2 81.54(8)
C21 Zr1 C2 119.61(10)
O1 Zr1 C15 94.24(8)
C21 Zr1 C15 130.00(9)
C2 Zr1 C15 110.33(9)
O1 Zr1 C3 84.26(8)
C21 Zr1 C3 87.36(9)
C2 Zr1 C3 32.26(9)
C15 Zr1 C3 142.46(9)
O1 Zr1 C1 110.24(8)
C21 Zr1 C1 128.26(10)
C2 Zr1 C1 32.26(9)
C15 Zr1 C1 93.17(9)
C3 Zr1 C1 53.30(9)
O1 Zr1 C14 80.15(8)
C21 Zr1 C14 102.50(10)
C2 Zr1 C14 135.26(9)
C15 Zr1 C14 32.20(9)
C3 Zr1 C14 162.21(9)
C1 Zr1 C14 125.20(9)
O1 Zr1 C12 131.29(8)
C21 Zr1 C12 85.16(10)
C2 Zr1 C12 139.20(9)
C15 Zr1 C12 53.14(9)
C3 Zr1 C12 144.17(9)
C1 Zr1 C12 107.01(9)
C14 Zr1 C12 52.66(9)
O1 Zr1 C11 126.51(8)
C21 Zr1 C11 116.47(10)
C2 Zr1 C11 112.73(9)
C15 Zr1 C11 32.33(9)
C3 Zr1 C11 135.26(9)
C1 Zr1 C11 83.53(9)
C14 Zr1 C11 52.83(9)
C12 Zr1 C11 31.61(9)
O1 Zr1 C4 114.78(8)
C21 Zr1 C4 75.74(9)
C2 Zr1 C4 53.09(9)
C15 Zr1 C4 140.50(9)
C3 Zr1 C4 32.06(9)
C1 Zr1 C4 52.91(9)
C14 Zr1 C4 165.01(9)
C12 Zr1 C4 112.46(9)
C11 Zr1 C4 114.18(9)
O1 Zr1 C13 100.86(8)
C21 Zr1 C13 77.04(9)
C2 Zr1 C13 163.09(9)
C15 Zr1 C13 52.96(9)
C3 Zr1 C13 163.91(9)
C1 Zr1 C13 135.77(9)
C14 Zr1 C13 31.62(9)
C12 Zr1 C13 31.78(9)
C11 Zr1 C13 52.44(9)
C4 Zr1 C13 136.53(9)
O1 Zr1 C5 133.65(8)
C21 Zr1 C5 99.09(10)
C2 Zr1 C5 53.11(8)
C15 Zr1 C5 108.85(9)
C3 Zr1 C5 52.95(9)
C1 Zr1 C5 32.06(8)
C14 Zr1 C5 137.50(9)
C12 Zr1 C5 93.83(9)
C11 Zr1 C5 84.78(9)
C4 Zr1 C5 31.66(9)
C13 Zr1 C5 125.24(9)
O2 Zr2 C42 94.08(10)
O2 Zr2 C32 87.79(8)
C42 Zr2 C32 124.93(10)
O2 Zr2 C22 101.09(9)
C42 Zr2 C22 130.59(10)
C32 Zr2 C22 102.58(10)
O2 Zr2 C33 81.78(8)
C42 Zr2 C33 93.77(10)
C32 Zr2 C33 32.06(10)
C22 Zr2 C33 134.63(10)
O2 Zr2 C34 108.30(8)
C42 Zr2 C34 74.72(10)
C32 Zr2 C34 52.95(9)
C22 Zr2 C34 139.67(9)
C33 Zr2 C34 31.91(9)
O2 Zr2 C26 80.29(8)
C42 Zr2 C26 108.72(10)
C32 Zr2 C26 125.71(10)
C22 Zr2 C26 31.98(9)
C33 Zr2 C26 152.04(10)
C34 Zr2 C26 170.75(9)
O2 Zr2 C24 126.03(8)
C42 Zr2 C24 80.06(10)
C32 Zr2 C24 138.75(10)
C22 Zr2 C24 53.06(10)
C33 Zr2 C24 151.64(9)
C34 Zr2 C24 121.09(9)
C26 Zr2 C24 52.64(9)
O2 Zr2 C25 94.07(8)
C42 Zr2 C25 79.48(10)
C32 Zr2 C25 155.37(10)
C22 Zr2 C25 52.95(9)
C33 Zr2 C25 171.86(9)
C34 Zr2 C25 146.70(9)
C26 Zr2 C25 31.64(9)
C24 Zr2 C25 31.97(9)
O2 Zr2 C35 134.36(8)
C42 Zr2 C35 92.17(10)
C32 Zr2 C35 52.77(9)
C22 Zr2 C35 108.56(10)
C33 Zr2 C35 52.69(9)
C34 Zr2 C35 31.82(9)
C26 Zr2 C35 138.99(9)
C24 Zr2 C35 99.58(9)
C25 Zr2 C35 131.48(9)
O2 Zr2 C36 118.91(9)
C42 Zr2 C36 123.26(10)
C32 Zr2 C36 31.83(9)
C22 Zr2 C36 89.29(9)
C33 Zr2 C36 52.58(9)
C34 Zr2 C36 52.49(9)
C26 Zr2 C36 120.70(9)
C24 Zr2 C36 108.21(9)
C25 Zr2 C36 135.19(9)
C35 Zr2 C36 31.59(9)
O2 Zr2 C23 131.49(9)
C42 Zr2 C23 109.62(11)
C32 Zr2 C23 109.48(10)
C22 Zr2 C23 32.15(10)
C33 Zr2 C23 135.14(9)
C34 Zr2 C23 118.38(9)
C26 Zr2 C23 52.48(9)
C24 Zr2 C23 31.50(10)
C25 Zr2 C23 52.41(9)
C35 Zr2 C23 87.67(10)
C36 Zr2 C23 82.80(9)

loop_
_geom_bond_atom_site_label_1
_geom_bond_atom_site_label_2
_geom_bond_distance
C1 C2 1.420(4)
C1 C5 1.430(4)
C1 C6 1.508(4)
C1 Zr1 2.574(3)
C2 C3 1.416(4)
C2 C7 1.507(4)
C2 Zr1 2.537(3)
C3 C4 1.422(4)
C3 C8 1.498(4)
C3 Zr1 2.560(3)
C4 C5 1.417(4)
C4 C9 1.504(4)
C4 Zr1 2.590(3)
C5 C10 1.503(4)
C5 Zr1 2.603(3)
C11 C12 1.408(4)
C11 C15 1.430(4)
C11 C16 1.498(4)
C11 Zr1 2.588(3)
C12 C13 1.418(4)
C12 C17 1.504(4)
C12 Zr1 2.581(3)
C13 C14 1.410(4)
C13 C18 1.497(4)
C13 Zr1 2.599(3)
C14 C15 1.420(4)
C14 C19 1.499(4)
C14 Zr1 2.575(3)
C15 C20 1.509(4)
C15 Zr1 2.544(3)
C21 Zr1 2.292(3)
C22 C26 1.417(4)
C22 C23 1.431(4)
C22 C27 1.507(4)
C22 Zr2 2.558(3)
C23 C24 1.410(4)
C23 C28 1.506(4)
C23 Zr2 2.606(3)
C24 C25 1.425(4)
C24 C29 1.506(4)
C24 Zr2 2.587(3)
C25 C26 1.411(4)
C25 C30 1.499(4)
C25 Zr2 2.588(3)
C26 C31 1.497(4)
C26 Zr2 2.587(3)
C32 C33 1.412(4)
C32 C36 1.415(4)
C32 C37 1.507(4)
C32 Zr2 2.552(3)
C33 C34 1.415(4)
C33 C38 1.497(4)
C33 Zr2 2.563(3)
C34 C35 1.419(4)
C34 C39 1.496(4)
C34 Zr2 2.583(3)
C35 C36 1.415(4)
C35 C40 1.509(4)
C35 Zr2 2.594(3)
C36 C41 1.504(4)
C36 Zr2 2.604(3)
C42 Zr2 2.302(3)
C43 N2 1.453(4)
C44 N2 1.454(4)
C45 N1 1.450(4)
C46 N1 1.450(4)
Hf1 O1 1.9265(18)
Hf1 O2 1.9660(18)
Hf1 N2 2.040(2)
Hf1 N1 2.042(2)
O1 Zr1 1.9992(18)
O2 Zr2 1.9754(18)

loop_
_geom_torsion_atom_site_label_1
_geom_torsion_atom_site_label_2
_geom_torsion_atom_site_label_3
_geom_torsion_atom_site_label_4
_geom_torsion
C5 C1 C2 C3 -0.5(3)
C6 C1 C2 C3 167.3(3)
Zr1 C1 C2 C3 -68.01(18)
C5 C1 C2 C7 -178.4(2)
C6 C1 C2 C7 -10.6(4)
Zr1 C1 C2 C7 114.1(3)
C5 C1 C2 Zr1 67.52(19)
C6 C1 C2 Zr1 -124.7(3)
C1 C2 C3 C4 0.7(3)
C7 C2 C3 C4 178.5(3)
Zr1 C2 C3 C4 -67.69(18)
C1 C2 C3 C8 -175.9(2)
C7 C2 C3 C8 2.0(4)
Zr1 C2 C3 C8 115.8(3)
C1 C2 C3 Zr1 68.35(19)
C7 C2 C3 Zr1 -113.8(3)
C2 C3 C4 C5 -0.6(3)
C8 C3 C4 C5 176.0(3)
Zr1 C3 C4 C5 -66.81(19)
C2 C3 C4 C9 -171.8(3)
C8 C3 C4 C9 4.7(4)
Zr1 C3 C4 C9 121.9(3)
C2 C3 C4 Zr1 66.24(18)
C8 C3 C4 Zr1 -117.2(3)
C3 C4 C5 C1 0.3(3)
C9 C4 C5 C1 171.9(2)
Zr1 C4 C5 C1 -65.31(19)
C3 C4 C5 C10 -169.1(2)
C9 C4 C5 C10 2.5(4)
Zr1 C4 C5 C10 125.3(3)
C3 C4 C5 Zr1 65.57(18)
C9 C4 C5 Zr1 -122.8(3)
C2 C1 C5 C4 0.1(3)
C6 C1 C5 C4 -167.0(3)
Zr1 C1 C5 C4 65.86(19)
C2 C1 C5 C10 168.8(3)
C6 C1 C5 C10 1.7(5)
Zr1 C1 C5 C10 -125.5(3)
C2 C1 C5 Zr1 -65.72(18)
C6 C1 C5 Zr1 127.1(3)
C15 C11 C12 C13 -3.0(3)
C16 C11 C12 C13 164.1(3)
Zr1 C11 C12 C13 -67.71(19)
C15 C11 C12 C17 -173.7(3)
C16 C11 C12 C17 -6.6(5)
Zr1 C11 C12 C17 121.6(3)
C15 C11 C12 Zr1 64.69(19)
C16 C11 C12 Zr1 -128.2(3)
C11 C12 C13 C14 1.8(3)
C17 C12 C13 C14 172.5(3)
Zr1 C12 C13 C14 -65.66(18)
C11 C12 C13 C18 -169.0(3)
C17 C12 C13 C18 1.7(5)
Zr1 C12 C13 C18 123.5(3)
C11 C12 C13 Zr1 67.48(19)
C17 C12 C13 Zr1 -121.8(3)
C12 C13 C14 C15 0.1(3)
C18 C13 C14 C15 170.6(3)
Zr1 C13 C14 C15 -65.68(18)
C12 C13 C14 C19 -173.5(3)
C18 C13 C14 C19 -3.0(4)
Zr1 C13 C14 C19 120.7(3)
C12 C13 C14 Zr1 65.77(19)
C18 C13 C14 Zr1 -123.7(3)
C13 C14 C15 C11 -1.9(3)
C19 C14 C15 C11 171.7(3)
Zr1 C14 C15 C11 -69.21(18)
C13 C14 C15 C20 -173.9(3)
C19 C14 C15 C20 -0.2(4)
Zr1 C14 C15 C20 118.9(3)
C13 C14 C15 Zr1 67.27(19)
C19 C14 C15 Zr1 -119.1(3)
C12 C11 C15 C14 3.1(3)
C16 C11 C15 C14 -164.0(3)
Zr1 C11 C15 C14 68.92(18)
C12 C11 C15 C20 174.8(3)
C16 C11 C15 C20 7.7(5)
Zr1 C11 C15 C20 -119.3(3)
C12 C11 C15 Zr1 -65.86(19)
C16 C11 C15 Zr1 127.1(3)
C26 C22 C23 C24 3.8(3)
C27 C22 C23 C24 173.1(3)
Zr2 C22 C23 C24 -65.2(2)
C26 C22 C23 C28 -161.5(3)
C27 C22 C23 C28 7.7(5)
Zr2 C22 C23 C28 129.4(3)
C26 C22 C23 Zr2 69.07(19)
C27 C22 C23 Zr2 -121.7(3)
C22 C23 C24 C25 -3.0(3)
C28 C23 C24 C25 162.6(3)
Zr2 C23 C24 C25 -67.28(19)
C22 C23 C24 C29 -175.6(3)
C28 C23 C24 C29 -10.0(5)
Zr2 C23 C24 C29 120.1(3)
C22 C23 C24 Zr2 64.3(2)
C28 C23 C24 Zr2 -130.1(3)
C23 C24 C25 C26 1.0(3)
C29 C24 C25 C26 173.7(3)
Zr2 C24 C25 C26 -66.91(19)
C23 C24 C25 C30 -172.4(3)
C29 C24 C25 C30 0.3(5)
Zr2 C24 C25 C30 119.7(3)
C23 C24 C25 Zr2 67.9(2)
C29 C24 C25 Zr2 -119.4(3)
C24 C25 C26 C22 1.4(3)
C30 C25 C26 C22 174.9(3)
Zr2 C25 C26 C22 -65.40(19)
C24 C25 C26 C31 -174.4(3)
C30 C25 C26 C31 -0.8(4)
Zr2 C25 C26 C31 118.8(3)
C24 C25 C26 Zr2 66.80(19)
C30 C25 C26 Zr2 -119.7(3)
C23 C22 C26 C25 -3.2(3)
C27 C22 C26 C25 -172.9(3)
Zr2 C22 C26 C25 66.28(19)
C23 C22 C26 C31 172.5(3)
C27 C22 C26 C31 2.8(5)
Zr2 C22 C26 C31 -118.0(3)
C23 C22 C26 Zr2 -69.5(2)
C27 C22 C26 Zr2 120.8(3)
C36 C32 C33 C34 1.8(3)
C37 C32 C33 C34 173.1(3)
Zr2 C32 C33 C34 -67.43(19)
C36 C32 C33 C38 -172.7(3)
C37 C32 C33 C38 -1.4(5)
Zr2 C32 C33 C38 118.1(3)
C36 C32 C33 Zr2 69.25(19)
C37 C32 C33 Zr2 -119.4(3)
C32 C33 C34 C35 -0.5(3)
C38 C33 C34 C35 173.9(3)
Zr2 C33 C34 C35 -67.12(19)
C32 C33 C34 C39 -169.1(3)
C38 C33 C34 C39 5.3(5)
Zr2 C33 C34 C39 124.3(3)
C32 C33 C34 Zr2 66.58(19)
C38 C33 C34 Zr2 -119.0(3)
C33 C34 C35 C36 -1.0(3)
C39 C34 C35 C36 167.8(3)
Zr2 C34 C35 C36 -67.2(2)
C33 C34 C35 C40 -172.1(3)
C39 C34 C35 C40 -3.4(5)
Zr2 C34 C35 C40 121.6(3)
C33 C34 C35 Zr2 66.26(19)
C39 C34 C35 Zr2 -125.0(3)
C33 C32 C36 C35 -2.4(3)
C37 C32 C36 C35 -173.8(3)
Zr2 C32 C36 C35 65.7(2)
C33 C32 C36 C41 164.2(3)
C37 C32 C36 C41 -7.2(4)
Zr2 C32 C36 C41 -127.7(3)
C33 C32 C36 Zr2 -68.10(19)
C37 C32 C36 Zr2 120.5(3)
C34 C35 C36 C32 2.1(3)
C40 C35 C36 C32 172.9(3)
Zr2 C35 C36 C32 -64.53(19)
C34 C35 C36 C41 -164.0(3)
C40 C35 C36 C41 6.7(5)
Zr2 C35 C36 C41 129.4(3)
C34 C35 C36 Zr2 66.61(19)
C40 C35 C36 Zr2 -122.6(3)
O1 Hf1 N1 C45 139.4(3)
O2 Hf1 N1 C45 -98.8(3)
N2 Hf1 N1 C45 21.7(3)
O1 Hf1 N1 C46 -31.3(2)
O2 Hf1 N1 C46 90.5(2)
N2 Hf1 N1 C46 -149.0(2)
O1 Hf1 N2 C43 11.8(3)
O2 Hf1 N2 C43 -110.8(2)
N1 Hf1 N2 C43 129.3(2)
O1 Hf1 N2 C44 -171.9(2)
O2 Hf1 N2 C44 65.5(3)
N1 Hf1 N2 C44 -54.4(3)
O2 Hf1 O1 Zr1 -100.5(6)
N2 Hf1 O1 Zr1 137.4(6)
N1 Hf1 O1 Zr1 20.2(6)
O1 Hf1 O2 Zr2 166.61(19)
N2 Hf1 O2 Zr2 -72.3(2)
N1 Hf1 O2 Zr2 46.6(2)
Hf1 O1 Zr1 C21 24.5(6)
Hf1 O1 Zr1 C2 143.7(6)
Hf1 O1 Zr1 C15 -106.3(6)
Hf1 O1 Zr1 C3 111.3(6)
Hf1 O1 Zr1 C1 158.7(6)
Hf1 O1 Zr1 C14 -77.3(6)
Hf1 O1 Zr1 C12 -63.7(6)
Hf1 O1 Zr1 C11 -104.2(6)
Hf1 O1 Zr1 C4 101.2(6)
Hf1 O1 Zr1 C13 -53.3(6)
Hf1 O1 Zr1 C5 132.4(5)
C3 C2 Zr1 O1 -92.66(16)
C1 C2 Zr1 O1 152.97(17)
C7 C2 Zr1 O1 30.9(2)
C3 C2 Zr1 C21 -1.4(2)
C1 C2 Zr1 C21 -115.74(17)
C7 C2 Zr1 C21 122.2(2)
C3 C2 Zr1 C15 175.93(15)
C1 C2 Zr1 C15 61.56(18)
C7 C2 Zr1 C15 -60.5(2)
C1 C2 Zr1 C3 -114.4(2)
C7 C2 Zr1 C3 123.6(3)
C3 C2 Zr1 C1 114.4(2)
C7 C2 Zr1 C1 -122.1(3)
C3 C2 Zr1 C14 -159.33(15)
C1 C2 Zr1 C14 86.29(19)
C7 C2 Zr1 C14 -35.8(3)
C3 C2 Zr1 C12 119.28(18)
C1 C2 Zr1 C12 4.9(2)
C7 C2 Zr1 C12 -117.2(2)
C3 C2 Zr1 C11 141.19(16)
C1 C2 Zr1 C11 26.82(18)
C7 C2 Zr1 C11 -95.3(2)
C3 C2 Zr1 C4 37.26(15)
C1 C2 Zr1 C4 -77.11(17)
C7 C2 Zr1 C4 160.8(3)
C3 C2 Zr1 C13 167.8(3)
C1 C2 Zr1 C13 53.4(4)
C7 C2 Zr1 C13 -68.6(4)
C3 C2 Zr1 C5 77.14(17)
C1 C2 Zr1 C5 -37.23(16)
C7 C2 Zr1 C5 -159.3(3)
C14 C15 Zr1 O1 63.91(16)
C11 C15 Zr1 O1 176.79(16)
C20 C15 Zr1 O1 -58.5(2)
C14 C15 Zr1 C21 -36.6(2)
C11 C15 Zr1 C21 76.3(2)
C20 C15 Zr1 C21 -159.1(2)
C14 C15 Zr1 C2 146.45(15)
C11 C15 Zr1 C2 -100.67(17)
C20 C15 Zr1 C2 24.0(3)
C14 C15 Zr1 C3 150.01(16)
C11 C15 Zr1 C3 -97.11(19)
C20 C15 Zr1 C3 27.6(3)
C14 C15 Zr1 C1 174.49(16)
C11 C15 Zr1 C1 -72.63(17)
C20 C15 Zr1 C1 52.0(2)
C11 C15 Zr1 C14 112.9(2)
C20 C15 Zr1 C14 -122.4(3)
C14 C15 Zr1 C12 -76.57(17)
C11 C15 Zr1 C12 36.31(16)
C20 C15 Zr1 C12 161.0(3)
C14 C15 Zr1 C11 -112.9(2)
C20 C15 Zr1 C11 124.7(3)
C14 C15 Zr1 C4 -157.44(16)
C11 C15 Zr1 C4 -44.6(2)
C20 C15 Zr1 C4 80.1(3)
C14 C15 Zr1 C13 -36.51(15)
C11 C15 Zr1 C13 76.37(17)
C20 C15 Zr1 C13 -158.9(3)
C14 C15 Zr1 C5 -156.91(15)
C11 C15 Zr1 C5 -44.04(18)
C20 C15 Zr1 C5 80.6(2)
C2 C3 Zr1 O1 83.23(16)
C4 C3 Zr1 O1 -162.56(17)
C8 C3 Zr1 O1 -39.1(2)
C2 C3 Zr1 C21 178.81(17)
C4 C3 Zr1 C21 -66.98(17)
C8 C3 Zr1 C21 56.5(2)
C4 C3 Zr1 C2 114.2(2)
C8 C3 Zr1 C2 -122.3(3)
C2 C3 Zr1 C15 -6.3(2)
C4 C3 Zr1 C15 107.94(19)
C8 C3 Zr1 C15 -128.6(2)
C2 C3 Zr1 C1 -37.33(15)
C4 C3 Zr1 C1 76.88(17)
C8 C3 Zr1 C1 -159.7(3)
C2 C3 Zr1 C14 54.4(4)
C4 C3 Zr1 C14 168.6(3)
C8 C3 Zr1 C14 -67.9(4)
C2 C3 Zr1 C12 -103.2(2)
C4 C3 Zr1 C12 11.0(3)
C8 C3 Zr1 C12 134.5(2)
C2 C3 Zr1 C11 -55.2(2)
C4 C3 Zr1 C11 59.0(2)
C8 C3 Zr1 C11 -177.55(19)
C2 C3 Zr1 C4 -114.2(2)
C8 C3 Zr1 C4 123.5(3)
C2 C3 Zr1 C13 -167.2(3)
C4 C3 Zr1 C13 -53.0(4)
C8 C3 Zr1 C13 70.5(4)
C2 C3 Zr1 C5 -77.71(17)
C4 C3 Zr1 C5 36.50(16)
C8 C3 Zr1 C5 159.9(3)
C2 C1 Zr1 O1 -28.63(18)
C5 C1 Zr1 O1 -142.89(15)
C6 C1 Zr1 O1 90.5(3)
C2 C1 Zr1 C21 85.94(19)
C5 C1 Zr1 C21 -28.3(2)
C6 C1 Zr1 C21 -155.0(2)
C5 C1 Zr1 C2 -114.3(2)
C6 C1 Zr1 C2 119.1(3)
C2 C1 Zr1 C15 -124.33(16)
C5 C1 Zr1 C15 121.41(17)
C6 C1 Zr1 C15 -5.2(3)
C2 C1 Zr1 C3 37.32(15)
C5 C1 Zr1 C3 -76.94(17)
C6 C1 Zr1 C3 156.4(3)
C2 C1 Zr1 C14 -120.74(16)
C5 C1 Zr1 C14 125.00(16)
C6 C1 Zr1 C14 -1.7(3)
C2 C1 Zr1 C12 -176.65(16)
C5 C1 Zr1 C12 69.09(17)
C6 C1 Zr1 C12 -57.6(3)
C2 C1 Zr1 C11 -155.24(17)
C5 C1 Zr1 C11 90.49(17)
C6 C1 Zr1 C11 -36.2(2)
C2 C1 Zr1 C4 77.71(17)
C5 C1 Zr1 C4 -36.55(16)
C6 C1 Zr1 C4 -163.2(3)
C2 C1 Zr1 C13 -160.43(16)
C5 C1 Zr1 C13 85.3(2)
C6 C1 Zr1 C13 -41.4(3)
C2 C1 Zr1 C5 114.3(2)
C6 C1 Zr1 C5 -126.7(3)
C13 C14 Zr1 O1 130.32(17)
C15 C14 Zr1 O1 -114.62(16)
C19 C14 Zr1 O1 7.0(2)
C13 C14 Zr1 C21 37.03(18)
C15 C14 Zr1 C21 152.09(16)
C19 C14 Zr1 C21 -86.3(2)
C13 C14 Zr1 C2 -162.48(16)
C15 C14 Zr1 C2 -47.4(2)
C19 C14 Zr1 C2 74.2(3)
C13 C14 Zr1 C15 -115.1(2)
C19 C14 Zr1 C15 121.6(3)
C13 C14 Zr1 C3 159.5(3)
C15 C14 Zr1 C3 -85.5(3)
C19 C14 Zr1 C3 36.1(4)
C13 C14 Zr1 C1 -121.80(17)
C15 C14 Zr1 C1 -6.7(2)
C19 C14 Zr1 C1 114.8(2)
C13 C14 Zr1 C12 -36.84(16)
C15 C14 Zr1 C12 78.22(17)
C19 C14 Zr1 C12 -160.2(3)
C13 C14 Zr1 C11 -76.86(17)
C15 C14 Zr1 C11 38.20(15)
C19 C14 Zr1 C11 159.8(3)
C13 C14 Zr1 C4 -44.5(4)
C15 C14 Zr1 C4 70.6(4)
C19 C14 Zr1 C4 -167.8(3)
C15 C14 Zr1 C13 115.1(2)
C19 C14 Zr1 C13 -123.4(3)
C13 C14 Zr1 C5 -81.7(2)
C15 C14 Zr1 C5 33.3(2)
C19 C14 Zr1 C5 154.9(2)
C11 C12 Zr1 O1 -94.81(18)
C13 C12 Zr1 O1 19.7(2)
C17 C12 Zr1 O1 142.3(2)
C11 C12 Zr1 C21 172.40(18)
C13 C12 Zr1 C21 -73.09(17)
C17 C12 Zr1 C21 49.5(3)
C11 C12 Zr1 C2 41.0(2)
C13 C12 Zr1 C2 155.56(16)
C17 C12 Zr1 C2 -81.8(3)
C11 C12 Zr1 C15 -37.18(16)
C13 C12 Zr1 C15 77.33(18)
C17 C12 Zr1 C15 -160.1(3)
C11 C12 Zr1 C3 93.7(2)
C13 C12 Zr1 C3 -151.78(17)
C17 C12 Zr1 C3 -29.2(3)
C11 C12 Zr1 C1 43.79(18)
C13 C12 Zr1 C1 158.29(16)
C17 C12 Zr1 C1 -79.1(3)
C11 C12 Zr1 C14 -77.86(18)
C13 C12 Zr1 C14 36.65(16)
C17 C12 Zr1 C14 159.2(3)
C13 C12 Zr1 C11 114.5(2)
C17 C12 Zr1 C11 -122.9(3)
C11 C12 Zr1 C4 100.01(17)
C13 C12 Zr1 C4 -145.48(16)
C17 C12 Zr1 C4 -22.9(3)
C11 C12 Zr1 C13 -114.5(2)
C17 C12 Zr1 C13 122.6(3)
C11 C12 Zr1 C5 73.58(17)
C13 C12 Zr1 C5 -171.91(17)
C17 C12 Zr1 C5 -49.3(3)
C12 C11 Zr1 O1 111.31(17)
C15 C11 Zr1 O1 -4.0(2)
C16 C11 Zr1 O1 -125.6(3)
C12 C11 Zr1 C21 -8.5(2)
C15 C11 Zr1 C21 -123.77(17)
C16 C11 Zr1 C21 114.6(3)
C12 C11 Zr1 C2 -152.27(16)
C15 C11 Zr1 C2 92.42(17)
C16 C11 Zr1 C2 -29.2(3)
C12 C11 Zr1 C15 115.3(2)
C16 C11 Zr1 C15 -121.6(3)
C12 C11 Zr1 C3 -123.90(17)
C15 C11 Zr1 C3 120.80(17)
C16 C11 Zr1 C3 -0.8(3)
C12 C11 Zr1 C1 -138.25(17)
C15 C11 Zr1 C1 106.45(17)
C16 C11 Zr1 C1 -15.2(3)
C12 C11 Zr1 C14 77.27(18)
C15 C11 Zr1 C14 -38.03(16)
C16 C11 Zr1 C14 -159.6(3)
C15 C11 Zr1 C12 -115.3(2)
C16 C11 Zr1 C12 123.1(3)
C12 C11 Zr1 C4 -93.99(17)
C15 C11 Zr1 C4 150.71(16)
C16 C11 Zr1 C4 29.1(3)
C12 C11 Zr1 C13 37.19(16)
C15 C11 Zr1 C13 -78.12(17)
C16 C11 Zr1 C13 160.3(3)
C12 C11 Zr1 C5 -106.04(17)
C15 C11 Zr1 C5 138.66(17)
C16 C11 Zr1 C5 17.0(3)
C5 C4 Zr1 O1 134.43(15)
C3 C4 Zr1 O1 19.17(19)
C9 C4 Zr1 O1 -104.5(2)
C5 C4 Zr1 C21 -136.30(18)
C3 C4 Zr1 C21 108.44(18)
C9 C4 Zr1 C21 -15.2(2)
C5 C4 Zr1 C2 77.75(17)
C3 C4 Zr1 C2 -37.50(16)
C9 C4 Zr1 C2 -161.1(3)
C5 C4 Zr1 C15 0.9(2)
C3 C4 Zr1 C15 -114.31(18)
C9 C4 Zr1 C15 122.1(2)
C5 C4 Zr1 C3 115.3(2)
C9 C4 Zr1 C3 -123.6(3)
C5 C4 Zr1 C1 37.04(15)
C3 C4 Zr1 C1 -78.22(17)
C9 C4 Zr1 C1 158.1(3)
C5 C4 Zr1 C14 -51.2(4)
C3 C4 Zr1 C14 -166.5(3)
C9 C4 Zr1 C14 69.9(4)
C5 C4 Zr1 C12 -57.80(18)
C3 C4 Zr1 C12 -173.05(16)
C9 C4 Zr1 C12 63.3(3)
C5 C4 Zr1 C11 -23.34(18)
C3 C4 Zr1 C11 -138.60(16)
C9 C4 Zr1 C11 97.8(2)
C5 C4 Zr1 C13 -83.51(19)
C3 C4 Zr1 C13 161.24(16)
C9 C4 Zr1 C13 37.6(3)
C3 C4 Zr1 C5 -115.3(2)
C9 C4 Zr1 C5 121.1(3)
C14 C13 Zr1 O1 -49.90(17)
C12 C13 Zr1 O1 -165.06(16)
C18 C13 Zr1 O1 73.9(3)
C14 C13 Zr1 C21 -142.89(18)
C12 C13 Zr1 C21 101.96(18)
C18 C13 Zr1 C21 -19.1(3)
C14 C13 Zr1 C2 46.8(4)
C12 C13 Zr1 C2 -68.4(4)
C18 C13 Zr1 C2 170.6(3)
C14 C13 Zr1 C15 37.20(16)
C12 C13 Zr1 C15 -77.95(18)
C18 C13 Zr1 C15 161.0(3)
C14 C13 Zr1 C3 -157.2(3)
C12 C13 Zr1 C3 87.6(4)
C18 C13 Zr1 C3 -33.4(5)
C14 C13 Zr1 C1 84.7(2)
C12 C13 Zr1 C1 -30.5(2)
C18 C13 Zr1 C1 -151.5(2)
C12 C13 Zr1 C14 -115.2(2)
C18 C13 Zr1 C14 123.8(3)
C14 C13 Zr1 C12 115.2(2)
C18 C13 Zr1 C12 -121.0(3)
C14 C13 Zr1 C11 78.18(17)
C12 C13 Zr1 C11 -36.98(16)
C18 C13 Zr1 C11 -158.0(3)
C14 C13 Zr1 C4 164.73(16)
C12 C13 Zr1 C4 49.6(2)
C18 C13 Zr1 C4 -71.4(3)
C14 C13 Zr1 C5 125.05(17)
C12 C13 Zr1 C5 9.9(2)
C18 C13 Zr1 C5 -111.1(3)
C4 C5 Zr1 O1 -63.66(19)
C1 C5 Zr1 O1 51.5(2)
C10 C5 Zr1 O1 176.7(2)
C4 C5 Zr1 C21 42.69(17)
C1 C5 Zr1 C21 157.84(17)
C10 C5 Zr1 C21 -76.9(3)
C4 C5 Zr1 C2 -77.67(17)
C1 C5 Zr1 C2 37.48(16)
C10 C5 Zr1 C2 162.7(3)
C4 C5 Zr1 C15 -179.36(15)
C1 C5 Zr1 C15 -64.22(18)
C10 C5 Zr1 C15 61.0(3)
C4 C5 Zr1 C3 -36.98(16)
C1 C5 Zr1 C3 78.17(17)
C10 C5 Zr1 C3 -156.6(3)
C4 C5 Zr1 C1 -115.1(2)
C10 C5 Zr1 C1 125.3(3)
C4 C5 Zr1 C14 162.63(16)
C1 C5 Zr1 C14 -82.2(2)
C10 C5 Zr1 C14 43.0(3)
C4 C5 Zr1 C12 128.40(16)
C1 C5 Zr1 C12 -116.46(17)
C10 C5 Zr1 C12 8.8(3)
C4 C5 Zr1 C11 158.72(17)
C1 C5 Zr1 C11 -86.14(17)
C10 C5 Zr1 C11 39.1(2)
C1 C5 Zr1 C4 115.1(2)
C10 C5 Zr1 C4 -119.6(3)
C4 C5 Zr1 C13 123.19(16)
C1 C5 Zr1 C13 -121.67(17)
C10 C5 Zr1 C13 3.6(3)
Hf1 O2 Zr2 C42 11.1(2)
Hf1 O2 Zr2 C32 136.0(2)
Hf1 O2 Zr2 C22 -121.6(2)
Hf1 O2 Zr2 C33 104.4(2)
Hf1 O2 Zr2 C34 86.4(2)
Hf1 O2 Zr2 C26 -97.2(2)
Hf1 O2 Zr2 C24 -69.5(2)
Hf1 O2 Zr2 C25 -68.6(2)
Hf1 O2 Zr2 C35 108.2(2)
Hf1 O2 Zr2 C36 143.00(19)
Hf1 O2 Zr2 C23 -109.7(2)
C33 C32 Zr2 O2 -78.00(17)
C36 C32 Zr2 O2 168.33(17)
C37 C32 Zr2 O2 45.3(3)
C33 C32 Zr2 C42 15.4(2)
C36 C32 Zr2 C42 -98.24(19)
C37 C32 Zr2 C42 138.8(3)
C33 C32 Zr2 C22 -178.87(16)
C36 C32 Zr2 C22 67.45(18)
C37 C32 Zr2 C22 -55.5(3)
C36 C32 Zr2 C33 -113.7(2)
C37 C32 Zr2 C33 123.3(3)
C33 C32 Zr2 C34 37.01(16)
C36 C32 Zr2 C34 -76.67(18)
C37 C32 Zr2 C34 160.4(3)
C33 C32 Zr2 C26 -154.37(16)
C36 C32 Zr2 C26 91.95(18)
C37 C32 Zr2 C26 -31.0(3)
C33 C32 Zr2 C24 133.92(18)
C36 C32 Zr2 C24 20.2(2)
C37 C32 Zr2 C24 -102.7(3)
C33 C32 Zr2 C25 -172.9(2)
C36 C32 Zr2 C25 73.4(3)
C37 C32 Zr2 C25 -49.6(4)
C33 C32 Zr2 C35 77.24(18)
C36 C32 Zr2 C35 -36.44(16)
C37 C32 Zr2 C35 -159.4(3)
C33 C32 Zr2 C36 113.7(2)
C37 C32 Zr2 C36 -123.0(3)
C33 C32 Zr2 C23 148.40(16)
C36 C32 Zr2 C23 34.72(19)
C37 C32 Zr2 C23 -88.3(3)
C26 C22 Zr2 O2 50.31(18)
C23 C22 Zr2 O2 163.11(17)
C27 C22 Zr2 O2 -71.0(3)
C26 C22 Zr2 C42 -55.0(2)
C23 C22 Zr2 C42 57.8(2)
C27 C22 Zr2 C42 -176.2(3)
C26 C22 Zr2 C32 140.51(17)
C23 C22 Zr2 C32 -106.68(18)
C27 C22 Zr2 C32 19.2(3)
C26 C22 Zr2 C33 139.67(17)
C23 C22 Zr2 C33 -107.5(2)
C27 C22 Zr2 C33 18.4(3)
C26 C22 Zr2 C34 -173.19(17)
C23 C22 Zr2 C34 -60.4(2)
C27 C22 Zr2 C34 65.5(3)
C23 C22 Zr2 C26 112.8(3)
C27 C22 Zr2 C26 -121.3(4)
C26 C22 Zr2 C24 -76.74(19)
C23 C22 Zr2 C24 36.07(17)
C27 C22 Zr2 C24 162.0(3)
C26 C22 Zr2 C25 -36.40(16)
C23 C22 Zr2 C25 76.41(19)
C27 C22 Zr2 C25 -157.7(3)
C26 C22 Zr2 C35 -164.86(17)
C23 C22 Zr2 C35 -52.06(19)
C27 C22 Zr2 C35 73.9(3)
C26 C22 Zr2 C36 169.67(18)
C23 C22 Zr2 C36 -77.53(18)
C27 C22 Zr2 C36 48.4(3)
C26 C22 Zr2 C23 -112.8(3)
C27 C22 Zr2 C23 125.9(4)
C32 C33 Zr2 O2 99.05(17)
C34 C33 Zr2 O2 -146.31(18)
C38 C33 Zr2 O2 -22.7(3)
C32 C33 Zr2 C42 -167.37(17)
C34 C33 Zr2 C42 -52.73(18)
C38 C33 Zr2 C42 70.9(3)
C34 C33 Zr2 C32 114.6(2)
C38 C33 Zr2 C32 -121.8(3)
C32 C33 Zr2 C22 1.5(2)
C34 C33 Zr2 C22 116.19(19)
C38 C33 Zr2 C22 -120.2(3)
C32 C33 Zr2 C34 -114.6(2)
C38 C33 Zr2 C34 123.6(3)
C32 C33 Zr2 C26 48.5(3)
C34 C33 Zr2 C26 163.15(19)
C38 C33 Zr2 C26 -73.3(3)
C32 C33 Zr2 C24 -91.4(3)
C34 C33 Zr2 C24 23.3(3)
C38 C33 Zr2 C24 146.9(3)
C32 C33 Zr2 C25 158.8(6)
C34 C33 Zr2 C25 -86.5(7)
C38 C33 Zr2 C25 37.1(8)
C32 C33 Zr2 C35 -77.51(17)
C34 C33 Zr2 C35 37.13(16)
C38 C33 Zr2 C35 160.7(3)
C32 C33 Zr2 C36 -37.46(16)
C34 C33 Zr2 C36 77.18(18)
C38 C33 Zr2 C36 -159.2(3)
C32 C33 Zr2 C23 -44.5(2)
C34 C33 Zr2 C23 70.2(2)
C38 C33 Zr2 C23 -166.2(2)
C33 C34 Zr2 O2 35.33(18)
C35 C34 Zr2 O2 149.75(16)
C39 C34 Zr2 O2 -87.9(3)
C33 C34 Zr2 C42 124.60(19)
C35 C34 Zr2 C42 -120.98(19)
C39 C34 Zr2 C42 1.4(3)
C33 C34 Zr2 C32 -37.19(16)
C35 C34 Zr2 C32 77.23(18)
C39 C34 Zr2 C32 -160.4(3)
C33 C34 Zr2 C22 -99.3(2)
C35 C34 Zr2 C22 15.1(2)
C39 C34 Zr2 C22 137.5(3)
C35 C34 Zr2 C33 114.4(2)
C39 C34 Zr2 C33 -123.2(3)
C33 C34 Zr2 C26 -122.3(6)
C35 C34 Zr2 C26 -7.9(7)
C39 C34 Zr2 C26 114.5(6)
C33 C34 Zr2 C24 -167.35(16)
C35 C34 Zr2 C24 -52.9(2)
C39 C34 Zr2 C24 69.5(3)
C33 C34 Zr2 C25 165.08(17)
C35 C34 Zr2 C25 -80.5(2)
C39 C34 Zr2 C25 41.9(3)
C33 C34 Zr2 C35 -114.4(2)
C39 C34 Zr2 C35 122.4(3)
C33 C34 Zr2 C36 -77.51(18)
C35 C34 Zr2 C36 36.91(16)
C39 C34 Zr2 C36 159.3(3)
C33 C34 Zr2 C23 -131.04(17)
C35 C34 Zr2 C23 -16.6(2)
C39 C34 Zr2 C23 105.8(3)
C25 C26 Zr2 O2 114.51(17)
C22 C26 Zr2 O2 -129.99(19)
C31 C26 Zr2 O2 -7.9(2)
C25 C26 Zr2 C42 23.47(19)
C22 C26 Zr2 C42 138.97(18)
C31 C26 Zr2 C42 -98.9(3)
C25 C26 Zr2 C32 -165.34(16)
C22 C26 Zr2 C32 -49.8(2)
C31 C26 Zr2 C32 72.2(3)
C25 C26 Zr2 C22 -115.5(2)
C31 C26 Zr2 C22 122.1(3)
C25 C26 Zr2 C33 165.34(18)
C22 C26 Zr2 C33 -79.2(3)
C31 C26 Zr2 C33 42.9(4)
C25 C26 Zr2 C34 -87.0(6)
C22 C26 Zr2 C34 28.5(7)
C31 C26 Zr2 C34 150.6(5)
C25 C26 Zr2 C24 -37.31(16)
C22 C26 Zr2 C24 78.19(19)
C31 C26 Zr2 C24 -159.7(3)
C22 C26 Zr2 C25 115.5(2)
C31 C26 Zr2 C25 -122.4(3)
C25 C26 Zr2 C35 -93.3(2)
C22 C26 Zr2 C35 22.2(2)
C31 C26 Zr2 C35 144.3(2)
C25 C26 Zr2 C36 -127.53(17)
C22 C26 Zr2 C36 -12.0(2)
C31 C26 Zr2 C36 110.0(2)
C25 C26 Zr2 C23 -77.30(18)
C22 C26 Zr2 C23 38.20(18)
C31 C26 Zr2 C23 160.3(3)
C23 C24 Zr2 O2 -112.40(18)
C25 C24 Zr2 O2 1.8(2)
C29 C24 Zr2 O2 123.8(2)
C23 C24 Zr2 C42 159.8(2)
C25 C24 Zr2 C42 -86.04(19)
C29 C24 Zr2 C42 36.0(3)
C23 C24 Zr2 C32 26.8(2)
C25 C24 Zr2 C32 140.98(17)
C29 C24 Zr2 C32 -97.0(3)
C23 C24 Zr2 C22 -36.83(18)
C25 C24 Zr2 C22 77.34(19)
C29 C24 Zr2 C22 -160.6(3)
C23 C24 Zr2 C33 80.4(3)
C25 C24 Zr2 C33 -165.43(19)
C29 C24 Zr2 C33 -43.4(4)
C23 C24 Zr2 C34 94.51(19)
C25 C24 Zr2 C34 -151.32(17)
C29 C24 Zr2 C34 -29.3(3)
C23 C24 Zr2 C26 -77.26(19)
C25 C24 Zr2 C26 36.91(17)
C29 C24 Zr2 C26 159.0(3)
C23 C24 Zr2 C25 -114.2(3)
C29 C24 Zr2 C25 122.1(3)
C23 C24 Zr2 C35 69.25(19)
C25 C24 Zr2 C35 -176.58(17)
C29 C24 Zr2 C35 -54.5(3)
C23 C24 Zr2 C36 37.9(2)
C25 C24 Zr2 C36 152.06(17)
C29 C24 Zr2 C36 -85.9(3)
C25 C24 Zr2 C23 114.2(3)
C29 C24 Zr2 C23 -123.8(3)
C26 C25 Zr2 O2 -64.04(17)
C24 C25 Zr2 O2 -178.57(18)
C30 C25 Zr2 O2 57.9(2)
C26 C25 Zr2 C42 -157.44(19)
C24 C25 Zr2 C42 88.03(19)
C30 C25 Zr2 C42 -35.5(2)
C26 C25 Zr2 C32 29.5(3)
C24 C25 Zr2 C32 -85.0(3)
C30 C25 Zr2 C32 151.5(2)
C26 C25 Zr2 C22 36.79(17)
C24 C25 Zr2 C22 -77.73(19)
C30 C25 Zr2 C22 158.7(3)
C26 C25 Zr2 C33 -123.0(6)
C24 C25 Zr2 C33 122.4(6)
C30 C25 Zr2 C33 -1.1(8)
C26 C25 Zr2 C34 162.99(17)
C24 C25 Zr2 C34 48.5(3)
C30 C25 Zr2 C34 -75.1(3)
C24 C25 Zr2 C26 -114.5(3)
C30 C25 Zr2 C26 121.9(3)
C26 C25 Zr2 C24 114.5(3)
C30 C25 Zr2 C24 -123.5(3)
C26 C25 Zr2 C35 119.03(17)
C24 C25 Zr2 C35 4.5(2)
C30 C25 Zr2 C35 -119.0(2)
C26 C25 Zr2 C36 75.4(2)
C24 C25 Zr2 C36 -39.2(2)
C30 C25 Zr2 C36 -162.7(2)
C26 C25 Zr2 C23 77.54(18)
C24 C25 Zr2 C23 -36.99(18)
C30 C25 Zr2 C23 -160.5(3)
C36 C35 Zr2 O2 72.6(2)
C34 C35 Zr2 O2 -42.0(2)
C40 C35 Zr2 O2 -162.4(2)
C36 C35 Zr2 C42 170.43(18)
C34 C35 Zr2 C42 55.85(18)
C40 C35 Zr2 C42 -64.5(3)
C36 C35 Zr2 C32 36.73(17)
C34 C35 Zr2 C32 -77.84(19)
C40 C35 Zr2 C32 161.8(3)
C36 C35 Zr2 C22 -55.18(19)
C34 C35 Zr2 C22 -169.75(17)
C40 C35 Zr2 C22 69.9(3)
C36 C35 Zr2 C33 77.34(18)
C34 C35 Zr2 C33 -37.23(17)
C40 C35 Zr2 C33 -157.6(3)
C36 C35 Zr2 C34 114.6(3)
C40 C35 Zr2 C34 -120.4(3)
C36 C35 Zr2 C26 -67.4(2)
C34 C35 Zr2 C26 178.08(17)
C40 C35 Zr2 C26 57.7(3)
C36 C35 Zr2 C24 -109.30(18)
C34 C35 Zr2 C24 136.13(17)
C40 C35 Zr2 C24 15.7(3)
C36 C35 Zr2 C25 -111.71(18)
C34 C35 Zr2 C25 133.72(17)
C40 C35 Zr2 C25 13.3(3)
C34 C35 Zr2 C36 -114.6(3)
C40 C35 Zr2 C36 125.0(3)
C36 C35 Zr2 C23 -80.01(18)
C34 C35 Zr2 C23 165.41(18)
C40 C35 Zr2 C23 45.0(3)
C32 C36 Zr2 O2 -13.4(2)
C35 C36 Zr2 O2 -128.81(17)
C41 C36 Zr2 O2 106.2(3)
C32 C36 Zr2 C42 103.99(19)
C35 C36 Zr2 C42 -11.5(2)
C41 C36 Zr2 C42 -136.4(3)
C35 C36 Zr2 C32 -115.5(2)
C41 C36 Zr2 C32 119.6(3)
C32 C36 Zr2 C22 -115.65(18)
C35 C36 Zr2 C22 128.89(18)
C41 C36 Zr2 C22 3.9(3)
C32 C36 Zr2 C33 37.74(17)
C35 C36 Zr2 C33 -77.72(18)
C41 C36 Zr2 C33 157.3(3)
C32 C36 Zr2 C34 78.26(18)
C35 C36 Zr2 C34 -37.20(17)
C41 C36 Zr2 C34 -162.2(3)
C32 C36 Zr2 C26 -109.31(18)
C35 C36 Zr2 C26 135.23(17)
C41 C36 Zr2 C26 10.3(3)
C32 C36 Zr2 C24 -166.10(17)
C35 C36 Zr2 C24 78.44(18)
C41 C36 Zr2 C24 -46.5(3)
C32 C36 Zr2 C25 -145.49(17)
C35 C36 Zr2 C25 99.05(19)
C41 C36 Zr2 C25 -25.9(3)
C32 C36 Zr2 C35 115.5(2)
C41 C36 Zr2 C35 -125.0(4)
C32 C36 Zr2 C23 -147.23(18)
C35 C36 Zr2 C23 97.32(18)
C41 C36 Zr2 C23 -27.7(3)
C24 C23 Zr2 O2 93.4(2)
C22 C23 Zr2 O2 -22.4(2)
C28 C23 Zr2 O2 -144.7(3)
C24 C23 Zr2 C42 -21.2(2)
C22 C23 Zr2 C42 -136.96(18)
C28 C23 Zr2 C42 100.7(3)
C24 C23 Zr2 C32 -161.61(17)
C22 C23 Zr2 C32 82.61(19)
C28 C23 Zr2 C32 -39.7(3)
C24 C23 Zr2 C22 115.8(3)
C28 C23 Zr2 C22 -122.3(4)
C24 C23 Zr2 C33 -138.39(18)
C22 C23 Zr2 C33 105.8(2)
C28 C23 Zr2 C33 -16.5(4)
C24 C23 Zr2 C34 -103.97(18)
C22 C23 Zr2 C34 140.24(17)
C28 C23 Zr2 C34 17.9(4)
C24 C23 Zr2 C26 77.79(19)
C22 C23 Zr2 C26 -37.99(17)
C28 C23 Zr2 C26 -160.3(4)
C22 C23 Zr2 C24 -115.8(3)
C28 C23 Zr2 C24 121.9(4)
C24 C23 Zr2 C25 37.56(17)
C22 C23 Zr2 C25 -78.22(19)
C28 C23 Zr2 C25 159.4(4)
C24 C23 Zr2 C35 -112.65(18)
C22 C23 Zr2 C35 131.56(18)
C28 C23 Zr2 C35 9.2(3)
C24 C23 Zr2 C36 -143.98(19)
C22 C23 Zr2 C36 100.23(18)
C28 C23 Zr2 C36 -22.1(3)
